data_8102155
loop_
_publ_author_name
'Song, Ah-Ran'
'Hwang, In-Chul'
'Ha, Kwang'

_publ_section_title
;
Crystal structure of dibromo((1,2,5,6-h)-1,3,5,7-cyclooctatetraene)
platinum(II), PtBr~2~(C~8~H~8~)
;
_journal_issue 3
_journal_name_full 'Zeitschrift f\"ur Kristallographie - New Crystal Structures'
_journal_page_first 291
_journal_page_last 292
_journal_volume 222
_journal_year 2007
_chemical_formula_moiety 'C8 H8 Br2 Pt'
_chemical_formula_structural PtBr2(C8H8)
_chemical_formula_sum 'C8 H8 Br2 Pt'
_chemical_formula_weight 459.05
_chemical_name_systematic
; 
dibromo[(1,2,5,6-\h)-1,3,5,7-cyclooctatetraene]platinum(II)
;
_space_group_IT_number 14
_symmetry_cell_setting monoclinic
_symmetry_space_group_name_Hall '-P 2ybc'
_symmetry_space_group_name_H-M 'P 1 21/c 1'
_atom_sites_solution_hydrogens geom
_atom_sites_solution_primary direct
_atom_sites_solution_secondary difmap
_audit_creation_method SHELXL-97
_cell_angle_alpha 90.00
_cell_angle_beta 118.500(5)
_cell_angle_gamma 90.00
_cell_formula_units_Z 4
_cell_length_a 8.118(3)
_cell_length_b 10.085(3)
_cell_length_c 13.106(4)
_cell_measurement_reflns_used 3494
_cell_measurement_temperature 293(2)
_cell_measurement_theta_max 28.222
_cell_measurement_theta_min 3.247
_cell_volume 943.0(5)
_computing_cell_refinement 'SMART (Bruker, 2000)'
_computing_data_collection 'SMART (Bruker, 2000)'
_computing_data_reduction 'SAINT (Bruker, 2000)'
_computing_molecular_graphics 'ORTEP-III (Farrugia, 1997)'
_computing_publication_material SHELXL97
_computing_structure_refinement 'SHELXL-97 (Sheldrick, 1997)'
_computing_structure_solution 'SHELXS-97 (Sheldrick, 1990)'
_diffrn_ambient_temperature 293(2)
_diffrn_measured_fraction_theta_full 0.945
_diffrn_measured_fraction_theta_max 0.945
_diffrn_measurement_device_type 'Bruker SMART 1000 CCD'
_diffrn_measurement_method phi/omega
_diffrn_radiation_monochromator graphite
_diffrn_radiation_source 'fine-focus sealed tube'
_diffrn_radiation_type 'Mo K\a'
_diffrn_radiation_wavelength 0.71073
_diffrn_reflns_av_R_equivalents 0.0236
_diffrn_reflns_av_sigmaI/netI 0.0255
_diffrn_reflns_limit_h_max 9
_diffrn_reflns_limit_h_min -10
_diffrn_reflns_limit_k_max 13
_diffrn_reflns_limit_k_min -9
_diffrn_reflns_limit_l_max 17
_diffrn_reflns_limit_l_min -17
_diffrn_reflns_number 5781
_diffrn_reflns_theta_full 28.25
_diffrn_reflns_theta_max 28.25
_diffrn_reflns_theta_min 2.68
_diffrn_standards_decay_% 0
_diffrn_standards_interval_count 0
_diffrn_standards_interval_time 0
_diffrn_standards_number 0
_exptl_absorpt_coefficient_mu 23.287
_exptl_absorpt_correction_T_max 1.000000
_exptl_absorpt_correction_T_min 0.660330
_exptl_absorpt_correction_type multi-scan
_exptl_absorpt_process_details SADABS
_exptl_crystal_colour yellow
_exptl_crystal_density_diffrn 3.234
_exptl_crystal_density_method 'not measured'
_exptl_crystal_description prism
_exptl_crystal_F_000 816
_exptl_crystal_size_max 0.23
_exptl_crystal_size_mid 0.20
_exptl_crystal_size_min 0.16
_refine_diff_density_max 1.224
_refine_diff_density_min -1.066
_refine_diff_density_rms 0.175
_refine_ls_extinction_coef 0.00124(19)
_refine_ls_extinction_expression Fc^*^=kFc[1+0.001xFc^2^\l^3^/sin(2\q)]^-1/4^
_refine_ls_extinction_method SHELXL
_refine_ls_goodness_of_fit_ref 1.091
_refine_ls_hydrogen_treatment constr
_refine_ls_matrix_type full
_refine_ls_number_parameters 101
_refine_ls_number_reflns 2206
_refine_ls_number_restraints 0
_refine_ls_restrained_S_all 1.091
_refine_ls_R_factor_all 0.0320
_refine_ls_R_factor_gt 0.0274
_refine_ls_shift/su_max 0.001
_refine_ls_shift/su_mean 0.000
_refine_ls_structure_factor_coef Fsqd
_refine_ls_weighting_details 'calc w=1/[\s^2^(Fo^2^)+(0.0401P)^2^+1.5759P] where P=(Fo^2^+2Fc^2^)/3'
_refine_ls_weighting_scheme calc
_refine_ls_wR_factor_gt 0.0734
_refine_ls_wR_factor_ref 0.0751
_reflns_number_gt 1951
_reflns_number_total 2206
_reflns_threshold_expression >2sigma(I)
_cod_data_source_file 1267-2050.cff
_cod_data_source_block cotptbr2
_cod_depositor_comments
;
The following automatic conversions were performed:
'_exptl_absorpt_correction_type' value 'Multi-scan' changed to
'multi-scan' according to
'/home/saulius/struct/CIF-dictionaries/cif_core.dic' dictionary named
'cif_core.dic' version 2.4.1 from 2010-06-29.

Automatic conversion script
Id: cif_fix_enum 1555 2011-01-17 13:19:09Z saulius 
;
_cod_original_sg_symbol_H-M P12(1)/c1
_cod_database_code 8102155

loop_
_symmetry_equiv_pos_as_xyz
'x, y, z'
'-x, y+1/2, -z+1/2'
'-x, -y, -z'
'x, -y-1/2, z-1/2'

loop_
_atom_site_label
_atom_site_type_symbol
_atom_site_fract_x
_atom_site_fract_y
_atom_site_fract_z
_atom_site_U_iso_or_equiv
_atom_site_adp_type
_atom_site_occupancy
_atom_site_symmetry_multiplicity
_atom_site_Wyckoff_symbol
_atom_site_calc_flag
_atom_site_refinement_flags
_atom_site_disorder_assembly
_atom_site_disorder_group
Pt Pt -0.05894(3) 0.19298(2) 0.34214(2) 0.02973(11) Uani 1 4 e d . . .
Br1 Br -0.21785(11) 0.36483(8) 0.39547(8) 0.0515(2) Uani 1 4 e d . . .
Br2 Br -0.35829(10) 0.12677(9) 0.17802(6) 0.0507(2) Uani 1 4 e d . . .
C1 C 0.1861(10) 0.2001(8) 0.5124(6) 0.0443(18) Uani 1 4 e d . . .
H1 H 0.1648 0.2379 0.5740 0.053 Uiso 1 4 e calc R . .
C2 C 0.2060(10) 0.2914(8) 0.4409(6) 0.0424(17) Uani 1 4 e d . . .
H2 H 0.2005 0.3850 0.4593 0.051 Uiso 1 4 e calc R . .
C3 C 0.3222(10) 0.2598(8) 0.3814(7) 0.0477(18) Uani 1 4 e d . . .
H3 H 0.4329 0.3062 0.4027 0.057 Uiso 1 4 e calc R . .
C4 C 0.2700(10) 0.1682(8) 0.3006(7) 0.0451(18) Uani 1 4 e d . . .
H4 H 0.3441 0.1493 0.2660 0.054 Uiso 1 4 e calc R . .
C5 C 0.0914(10) 0.0949(8) 0.2648(6) 0.0423(16) Uani 1 4 e d . . .
H5 H 0.0179 0.0765 0.1815 0.051 Uiso 1 4 e calc R . .
C6 C 0.0673(10) 0.0047(7) 0.3378(7) 0.0460(17) Uani 1 4 e d . . .
H6 H -0.0197 -0.0687 0.2994 0.055 Uiso 1 4 e calc R . .
C7 C 0.2189(12) -0.0212(9) 0.4586(8) 0.055(2) Uani 1 4 e d . . .
H7 H 0.2761 -0.1040 0.4770 0.066 Uiso 1 4 e calc R . .
C8 C 0.2718(11) 0.0679(11) 0.5370(7) 0.058(2) Uani 1 4 e d . . .
H8 H 0.3666 0.0486 0.6114 0.070 Uiso 1 4 e calc R . .

loop_
_atom_site_aniso_label
_atom_site_aniso_U_11
_atom_site_aniso_U_22
_atom_site_aniso_U_33
_atom_site_aniso_U_23
_atom_site_aniso_U_13
_atom_site_aniso_U_12
Pt 0.02470(15) 0.03371(16) 0.03193(16) 0.00217(10) 0.01446(11) 0.00020(9)
Br1 0.0513(4) 0.0392(4) 0.0861(6) -0.0064(4) 0.0507(4) 0.0000(3)
Br2 0.0273(3) 0.0705(6) 0.0416(4) 0.0003(4) 0.0062(3) -0.0050(3)
C1 0.031(4) 0.067(5) 0.027(3) -0.004(3) 0.008(3) -0.003(3)
C2 0.032(4) 0.048(4) 0.040(4) -0.009(3) 0.011(3) -0.014(3)
C3 0.027(3) 0.050(4) 0.064(5) 0.016(4) 0.020(3) 0.002(3)
C4 0.034(4) 0.062(5) 0.046(4) 0.012(4) 0.025(3) 0.009(3)
C5 0.036(4) 0.052(4) 0.042(4) -0.002(3) 0.020(3) 0.009(3)
C6 0.045(4) 0.032(4) 0.062(5) 0.001(3) 0.026(4) 0.007(3)
C7 0.047(4) 0.048(5) 0.069(5) 0.031(4) 0.027(4) 0.018(4)
C8 0.040(4) 0.086(7) 0.039(4) 0.029(5) 0.012(3) 0.007(4)

loop_
_atom_type_symbol
_atom_type_description
_atom_type_scat_dispersion_real
_atom_type_scat_dispersion_imag
_atom_type_scat_source
C C 0.0033 0.0016 'International Tables Vol C Tables 4.2.6.8 and 6.1.1.4'
H H 0.0000 0.0000 'International Tables Vol C Tables 4.2.6.8 and 6.1.1.4'
Br Br -0.2901 2.4595 'International Tables Vol C Tables 4.2.6.8 and 6.1.1.4'
Pt Pt -1.7033 8.3905 'International Tables Vol C Tables 4.2.6.8 and 6.1.1.4'

loop_
_geom_angle_atom_site_label_1
_geom_angle_atom_site_label_2
_geom_angle_atom_site_label_3
_geom_angle
_geom_angle_site_symmetry_1
_geom_angle_site_symmetry_3
_geom_angle_publ_flag
C2 Pt C5 82.4(3) . . ?
C2 Pt C1 37.2(3) . . ?
C5 Pt C1 93.0(3) . . ?
C2 Pt C6 94.0(3) . . ?
C5 Pt C6 37.7(3) . . ?
C1 Pt C6 81.0(3) . . ?
C2 Pt Br2 160.5(2) . . ?
C5 Pt Br2 90.5(2) . . ?
C1 Pt Br2 162.1(2) . . ?
C6 Pt Br2 91.2(2) . . ?
C2 Pt Br1 90.8(2) . . ?
C5 Pt Br1 161.4(2) . . ?
C1 Pt Br1 91.8(2) . . ?
C6 Pt Br1 160.8(2) . . ?
Br2 Pt Br1 90.37(4) . . ?
C2 C1 C8 124.1(8) . . ?
C2 C1 Pt 70.7(4) . . ?
C8 C1 Pt 107.6(5) . . ?
C2 C1 H1 115.1 . . ?
C8 C1 H1 115.1 . . ?
Pt C1 H1 115.1 . . ?
C1 C2 C3 120.8(7) . . ?
C1 C2 Pt 72.1(4) . . ?
C3 C2 Pt 106.4(5) . . ?
C1 C2 H2 116.2 . . ?
C3 C2 H2 116.2 . . ?
Pt C2 H2 116.2 . . ?
C4 C3 C2 121.5(6) . . ?
C4 C3 H3 119.3 . . ?
C2 C3 H3 119.3 . . ?
C3 C4 C5 119.6(7) . . ?
C3 C4 H4 120.2 . . ?
C5 C4 H4 120.2 . . ?
C6 C5 C4 122.6(7) . . ?
C6 C5 Pt 71.5(4) . . ?
C4 C5 Pt 107.9(5) . . ?
C6 C5 H5 115.4 . . ?
C4 C5 H5 115.4 . . ?
Pt C5 H5 115.4 . . ?
C5 C6 C7 121.7(7) . . ?
C5 C6 Pt 70.8(4) . . ?
C7 C6 Pt 106.6(5) . . ?
C5 C6 H6 116.1 . . ?
C7 C6 H6 116.1 . . ?
Pt C6 H6 116.1 . . ?
C8 C7 C6 121.4(7) . . ?
C8 C7 H7 119.3 . . ?
C6 C7 H7 119.3 . . ?
C7 C8 C1 121.4(7) . . ?
C7 C8 H8 119.3 . . ?
C1 C8 H8 119.3 . . ?

loop_
_geom_bond_atom_site_label_1
_geom_bond_atom_site_label_2
_geom_bond_distance
_geom_bond_site_symmetry_2
_geom_bond_publ_flag
Pt C2 2.152(7) . ?
Pt C5 2.162(7) . ?
Pt C1 2.169(7) . ?
Pt C6 2.171(7) . ?
Pt Br2 2.4474(9) . ?
Pt Br1 2.4530(9) . ?
C1 C2 1.378(11) . ?
C1 C8 1.466(13) . ?
C1 H1 0.9800 . ?
C2 C3 1.516(11) . ?
C2 H2 0.9800 . ?
C3 C4 1.314(12) . ?
C3 H3 0.9300 . ?
C4 C5 1.490(11) . ?
C4 H4 0.9300 . ?
C5 C6 1.400(11) . ?
C5 H5 0.9800 . ?
C6 C7 1.493(11) . ?
C6 H6 0.9800 . ?
C7 C8 1.276(13) . ?
C7 H7 0.9300 . ?
C8 H8 0.9300 . ?

loop_
_geom_torsion_atom_site_label_1
_geom_torsion_atom_site_label_2
_geom_torsion_atom_site_label_3
_geom_torsion_atom_site_label_4
_geom_torsion
_geom_torsion_site_symmetry_1
_geom_torsion_site_symmetry_2
_geom_torsion_site_symmetry_3
_geom_torsion_site_symmetry_4
_geom_torsion_publ_flag
C5 Pt C1 C2 73.2(5) . . . . ?
C6 Pt C1 C2 109.1(5) . . . . ?
Br2 Pt C1 C2 174.2(5) . . . . ?
Br1 Pt C1 C2 -88.8(5) . . . . ?
C2 Pt C1 C8 -120.8(8) . . . . ?
C5 Pt C1 C8 -47.5(6) . . . . ?
C6 Pt C1 C8 -11.7(5) . . . . ?
Br2 Pt C1 C8 53.4(10) . . . . ?
Br1 Pt C1 C8 150.4(5) . . . . ?
C8 C1 C2 C3 -0.1(11) . . . . ?
Pt C1 C2 C3 -98.8(6) . . . . ?
C8 C1 C2 Pt 98.6(7) . . . . ?
C5 Pt C2 C1 -105.3(5) . . . . ?
C6 Pt C2 C1 -69.3(5) . . . . ?
Br2 Pt C2 C1 -174.6(5) . . . . ?
Br1 Pt C2 C1 92.0(5) . . . . ?
C5 Pt C2 C3 12.5(5) . . . . ?
C1 Pt C2 C3 117.8(7) . . . . ?
C6 Pt C2 C3 48.5(5) . . . . ?
Br2 Pt C2 C3 -56.8(9) . . . . ?
Br1 Pt C2 C3 -150.1(5) . . . . ?
C1 C2 C3 C4 67.0(10) . . . . ?
Pt C2 C3 C4 -11.6(9) . . . . ?
C2 C3 C4 C5 1.0(11) . . . . ?
C3 C4 C5 C6 -68.8(10) . . . . ?
C3 C4 C5 Pt 10.3(9) . . . . ?
C2 Pt C5 C6 106.8(5) . . . . ?
C1 Pt C5 C6 71.1(5) . . . . ?
Br2 Pt C5 C6 -91.4(4) . . . . ?
Br1 Pt C5 C6 175.9(5) . . . . ?
C2 Pt C5 C4 -12.5(5) . . . . ?
C1 Pt C5 C4 -48.2(5) . . . . ?
C6 Pt C5 C4 -119.3(7) . . . . ?
Br2 Pt C5 C4 149.3(5) . . . . ?
Br1 Pt C5 C4 56.6(9) . . . . ?
C4 C5 C6 C7 1.7(11) . . . . ?
Pt C5 C6 C7 -98.1(7) . . . . ?
C4 C5 C6 Pt 99.8(7) . . . . ?
C2 Pt C6 C5 -72.0(5) . . . . ?
C1 Pt C6 C5 -106.9(5) . . . . ?
Br2 Pt C6 C5 89.2(4) . . . . ?
Br1 Pt C6 C5 -176.1(5) . . . . ?
C2 Pt C6 C7 46.4(6) . . . . ?
C5 Pt C6 C7 118.4(7) . . . . ?
C1 Pt C6 C7 11.5(5) . . . . ?
Br2 Pt C6 C7 -152.3(5) . . . . ?
Br1 Pt C6 C7 -57.6(9) . . . . ?
C5 C6 C7 C8 67.1(11) . . . . ?
Pt C6 C7 C8 -10.3(10) . . . . ?
C6 C7 C8 C1 0.0(13) . . . . ?
C2 C1 C8 C7 -67.9(11) . . . . ?
Pt C1 C8 C7 10.3(10) . . . . ?
C1 C2 C5 C6 1.5(6) . . . . ?
C3 C4 C7 C8 -0.7(7) . . . . ?
C3 C2 C1 C8 -0.1(11) . . . . ?
C4 C5 C6 C7 1.7(11) . . . . ?
C2 C3 C4 C5 1.0(11) . . . . ?
C6 C7 C8 C1 0.0(13) . . . . ?
